data_7113863
loop_
_publ_author_name
'Wei, Qiao-Hua'
'Yin, Gang-Qiang'
'Ma, Zhen'
'Shi, Lin-Xi'
'Chen, Zhong-Ning'

_publ_section_title
;
 Luminescent heterohexanuclear complexes with platinum alkynyl and silver
 diphosphine as components
;
_journal_coden_ASTM CHCOFS
_journal_issue 17
_journal_name_full
;
 Chemical Communications (Cambridge, United Kingdom)
;
_journal_page_first 2188
_journal_page_last 2189
_journal_paper_doi 10.1039/b305284b
_journal_year 2003
_chemical_formula_sum 'C136 H115 Ag4 Cl8 N4 P8 Pt2'
_chemical_formula_weight 3158.34
_space_group_IT_number 14
_symmetry_cell_setting monoclinic
_symmetry_space_group_name_Hall '-P 2ybc'
_symmetry_space_group_name_H-M 'P 1 21/c 1'
_atom_sites_solution_hydrogens geom
_atom_sites_solution_primary direct
_atom_sites_solution_secondary difmap
_audit_creation_method SHELXL-97
_cell_angle_alpha 90.00
_cell_angle_beta 96.2950(10)
_cell_angle_gamma 90.00
_cell_formula_units_Z 4
_cell_length_a 13.6487(4)
_cell_length_b 34.4909(8)
_cell_length_c 28.4079(9)
_cell_measurement_reflns_used 7276
_cell_measurement_temperature 293(2)
_cell_measurement_theta_max 22.50
_cell_measurement_theta_min .93
_cell_volume 13292.6(7)
_computing_cell_refinement 'Siemens SMART & SAINT'
_computing_data_collection 'Siemens SMART'
_computing_data_reduction 'Siemens XPREP'
_computing_molecular_graphics 'Bruker SHELXTL'
_computing_publication_material 'Bruker SHELXTL'
_computing_structure_refinement 'Siemens SHELXTL'
_computing_structure_solution 'Siemens SHELXTL'
_diffrn_ambient_temperature 293(2)
_diffrn_measured_fraction_theta_full 1.000
_diffrn_measured_fraction_theta_max 1.000
_diffrn_measurement_device_type 'Siemens SMART CCD'
_diffrn_measurement_method 'phi and omega scans'
_diffrn_radiation_monochromator graphite
_diffrn_radiation_source 'fine-focus sealed tube'
_diffrn_radiation_type MoK\a
_diffrn_radiation_wavelength 0.71073
_diffrn_reflns_av_R_equivalents 0.0621
_diffrn_reflns_av_sigmaI/netI 0.0715
_diffrn_reflns_limit_h_max 14
_diffrn_reflns_limit_h_min -14
_diffrn_reflns_limit_k_max 37
_diffrn_reflns_limit_k_min -31
_diffrn_reflns_limit_l_max 30
_diffrn_reflns_limit_l_min -15
_diffrn_reflns_number 33117
_diffrn_reflns_theta_full 22.50
_diffrn_reflns_theta_max 22.50
_diffrn_reflns_theta_min 0.93
_diffrn_standards_decay_% none
_diffrn_standards_interval_count none
_diffrn_standards_interval_time none
_diffrn_standards_number none
_exptl_absorpt_coefficient_mu 2.981
_exptl_absorpt_correction_T_max 1.0000
_exptl_absorpt_correction_T_min .5796
_exptl_absorpt_correction_type empirical
_exptl_absorpt_process_details 'SADABS (Sheldrick, 1996)'
_exptl_crystal_colour red
_exptl_crystal_density_diffrn 1.578
_exptl_crystal_density_method 'not measured'
_exptl_crystal_description prism
_exptl_crystal_F_000 6236
_exptl_crystal_size_max .62
_exptl_crystal_size_mid .48
_exptl_crystal_size_min .38
_refine_diff_density_max 1.874
_refine_diff_density_min -1.602
_refine_diff_density_rms 0.285
_refine_ls_extinction_coef 0.00081(5)
_refine_ls_extinction_expression Fc^*^==kFc[1+0.001xFc^2^\l^3^/sin(2\q)]^-1/4^
_refine_ls_extinction_method SHELXL
_refine_ls_goodness_of_fit_ref 1.251
_refine_ls_hydrogen_treatment mixed
_refine_ls_matrix_type full
_refine_ls_number_parameters 1341
_refine_ls_number_reflns 17401
_refine_ls_number_restraints 15
_refine_ls_restrained_S_all 1.251
_refine_ls_R_factor_all 0.1195
_refine_ls_R_factor_gt 0.0796
_refine_ls_shift/su_max 0.001
_refine_ls_shift/su_mean 0.000
_refine_ls_structure_factor_coef Fsqd
_refine_ls_weighting_details 'calc w==1/[\s^2^(Fo^2^)+(0.0668P)^2^+208.5000P] where P==(Fo^2^+2Fc^2^)/3'
_refine_ls_weighting_scheme calc
_refine_ls_wR_factor_gt 0.1821
_refine_ls_wR_factor_ref 0.2169
_reflns_number_gt 12861
_reflns_number_total 17401
_reflns_threshold_expression >2sigma(I)
_cod_duplicate_entry 7103863
_cod_data_source_file b305284b.txt
_cod_data_source_block 2
_cod_depositor_comments
;
The following automatic conversions were performed:

'_symmetry_cell_setting' value 'Monoclinic' changed to 'monoclinic'
according to
/usr/data/users/saulius/automatic-downloads/retrospective/RSC/lib/dictionaries/cif_core.dic
dictionary named 'cif_core.dic' version 2.4.2 from 2011-04-26.

Automatic conversion script
Id: cif_fix_values 2281 2013-09-26 08:29:07Z andrius 
;
_cod_original_sg_symbol_H-M P2(1)/c
_cod_database_code 7113863

loop_
_symmetry_equiv_pos_as_xyz
'x, y, z'
'x, -y+1/2, z+1/2'
'-x, -y, -z'
'-x, y-1/2, -z-1/2'

loop_
_atom_site_label
_atom_site_type_symbol
_atom_site_fract_x
_atom_site_fract_y
_atom_site_fract_z
_atom_site_U_iso_or_equiv
_atom_site_adp_type
_atom_site_occupancy
_atom_site_symmetry_multiplicity
_atom_site_calc_flag
_atom_site_refinement_flags
Pt1 Pt 1.49124(5) -0.727930(18) 0.58110(2) 0.0377(2) Uani 1 1 d .
Pt2 Pt 1.61159(5) -0.804372(18) 0.59637(2) 0.0390(2) Uani 1 1 d .
Ag1 Ag 1.45185(11) -0.65816(4) 0.63297(5) 0.0564(4) Uani 1 1 d .
Ag2 Ag 1.34558(11) -0.67970(4) 0.52500(5) 0.0585(4) Uani 1 1 d .
Ag3 Ag 1.75920(10) -0.84930(4) 0.65467(5) 0.0541(4) Uani 1 1 d .
Ag4 Ag 1.63737(11) -0.88036(4) 0.55789(5) 0.0569(4) Uani 1 1 d .
Cl1 Cl 1.2316(12) -0.4706(3) 0.5531(6) 0.251(8) Uani 1 1 d D
Cl2 Cl 1.3205(10) -0.4050(4) 0.6052(5) 0.207(5) Uani 1 1 d D
Cl3 Cl 1.0938(12) -0.5752(5) 0.9097(5) 0.264(8) Uani 1 1 d D
Cl4 Cl 1.1901(12) -0.5785(5) 0.8238(6) 0.282(9) Uani 1 1 d D
Cl5 Cl 0.9560(14) -0.5125(5) 0.5821(7) 0.294(9) Uani 1 1 d D
Cl6 Cl 0.8365(16) -0.4975(8) 0.6584(7) 0.356(13) Uani 1 1 d D
Cl7 Cl 1.092(3) -0.6263(12) 0.3551(16) 0.45(4) Uani 0.50 1 d PD
Cl8 Cl 1.155(3) -0.6760(12) 0.2820(11) 0.32(2) Uani 0.50 1 d PD
Cl9 Cl 1.295(3) -0.9422(9) 0.7252(19) 0.43(4) Uani 0.50 1 d PD
Cl10 Cl 1.179(4) -1.0108(8) 0.7002(11) 0.42(4) Uani 0.50 1 d PD
P1 P 1.3731(3) -0.75697(12) 0.62460(15) 0.0377(10) Uani 1 1 d .
P2 P 1.4688(3) -0.83271(12) 0.62221(16) 0.0442(11) Uani 1 1 d .
P3 P 1.6133(3) -0.70665(12) 0.53508(15) 0.0403(10) Uani 1 1 d .
P4 P 1.7434(3) -0.77066(12) 0.56796(16) 0.0422(10) Uani 1 1 d .
P5 P 1.2931(4) -0.61336(14) 0.52517(18) 0.0564(13) Uani 1 1 d .
P6 P 1.3422(4) -0.60449(14) 0.62541(17) 0.0536(12) Uani 1 1 d .
P7 P 1.8509(3) -0.90771(14) 0.65304(18) 0.0526(12) Uani 1 1 d .
P8 P 1.7228(4) -0.93989(14) 0.57554(19) 0.0546(12) Uani 1 1 d .
N1 N 1.3761(10) -0.8041(4) 0.6248(5) 0.047(3) Uani 1 1 d .
N2 N 1.7121(10) -0.7324(4) 0.5400(5) 0.053(4) Uani 1 1 d .
N3 N 1.3087(13) -0.5885(5) 0.5719(5) 0.067(5) Uani 1 1 d .
N4 N 1.8139(12) -0.9415(5) 0.6162(6) 0.072(5) Uani 1 1 d .
C01 C 1.332(2) -0.4380(9) 0.5586(11) 0.24(3) Uani 1 1 d D
H01A H 1.3929 -0.4523 0.5648 0.291 Uiso 1 1 calc R
H01B H 1.3332 -0.4239 0.5292 0.291 Uiso 1 1 calc R
C02 C 1.199(2) -0.5618(15) 0.8827(9) 0.23(3) Uani 1 1 d D
H02A H 1.2058 -0.5338 0.8832 0.279 Uiso 1 1 calc R
H02B H 1.2575 -0.5727 0.9005 0.279 Uiso 1 1 calc R
C03 C 0.875(3) -0.4795(8) 0.6051(12) 0.24(3) Uani 1 1 d D
H03A H 0.8174 -0.4755 0.5822 0.290 Uiso 1 1 calc R
H03B H 0.9072 -0.4547 0.6110 0.290 Uiso 1 1 calc R
C04 C 1.194(3) -0.6430(18) 0.328(2) 0.13(2) Uiso 0.50 1 d PD
H04A H 1.2269 -0.6212 0.3147 0.160 Uiso 0.50 1 calc PR
H04B H 1.2405 -0.6556 0.3510 0.160 Uiso 0.50 1 calc PR
C05 C 1.283(4) -0.9835(17) 0.688(2) 0.13(2) Uiso 0.50 1 d PD
H05A H 1.3418 -0.9994 0.6940 0.161 Uiso 0.50 1 calc PR
H05B H 1.2758 -0.9756 0.6554 0.161 Uiso 0.50 1 calc PR
C11 C 1.5757(14) -0.7026(5) 0.6363(6) 0.053(5) Uani 1 1 d .
C12 C 1.6235(13) -0.6841(6) 0.6672(6) 0.056(5) Uani 1 1 d .
C13 C 1.6864(14) -0.6666(6) 0.7024(6) 0.058(5) Uani 1 1 d .
C14 C 1.7252(16) -0.6290(6) 0.6969(8) 0.075(6) Uani 1 1 d .
H14A H 1.7108 -0.6159 0.6684 0.090 Uiso 1 1 calc R
C15 C 1.7840(17) -0.6119(7) 0.7334(11) 0.091(8) Uani 1 1 d .
H15A H 1.8040 -0.5863 0.7304 0.110 Uiso 1 1 calc R
C16 C 1.8142(16) -0.6320(9) 0.7747(9) 0.084(7) Uani 1 1 d .
C17 C 1.7790(18) -0.6688(8) 0.7799(9) 0.086(7) Uani 1 1 d .
H17A H 1.7981 -0.6829 0.8073 0.104 Uiso 1 1 calc R
C18 C 1.7164(15) -0.6844(6) 0.7448(7) 0.065(6) Uani 1 1 d .
H18A H 1.6917 -0.7090 0.7498 0.079 Uiso 1 1 calc R
C19 C 1.883(2) -0.6110(10) 0.8130(11) 0.143(13) Uani 1 1 d .
H19A H 1.8971 -0.6278 0.8398 0.215 Uiso 1 1 calc R
H19B H 1.8506 -0.5880 0.8226 0.215 Uiso 1 1 calc R
H19C H 1.9427 -0.6040 0.8005 0.215 Uiso 1 1 calc R
C21 C 1.4033(16) -0.7429(5) 0.5245(6) 0.057(5) Uani 1 1 d .
C22 C 1.3405(13) -0.7484(5) 0.4894(6) 0.046(4) Uani 1 1 d .
C23 C 1.2710(13) -0.7598(5) 0.4523(6) 0.047(4) Uani 1 1 d .
C24 C 1.252(3) -0.7395(9) 0.4125(11) 0.134(12) Uani 1 1 d .
H34A H 1.2868 -0.7166 0.4092 0.161 Uiso 1 1 calc R
C25 C 1.180(3) -0.7519(13) 0.3736(11) 0.150(14) Uani 1 1 d .
H35A H 1.1670 -0.7359 0.3473 0.180 Uiso 1 1 calc R
C26 C 1.1326(15) -0.7856(8) 0.3750(8) 0.072(6) Uani 1 1 d .
C27 C 1.156(3) -0.8054(10) 0.4113(15) 0.175(19) Uani 1 1 d .
H37A H 1.1309 -0.8305 0.4113 0.210 Uiso 1 1 calc R
C28 C 1.216(2) -0.7932(9) 0.4528(11) 0.120(10) Uani 1 1 d .
H38A H 1.2186 -0.8080 0.4803 0.144 Uiso 1 1 calc R
C29 C 1.0628(19) -0.8009(10) 0.3348(10) 0.134(13) Uani 1 1 d .
H39A H 1.0371 -0.8255 0.3435 0.202 Uiso 1 1 calc R
H39B H 1.0972 -0.8041 0.3073 0.202 Uiso 1 1 calc R
H39C H 1.0095 -0.7829 0.3278 0.202 Uiso 1 1 calc R
C31 C 1.6641(11) -0.7954(4) 0.6631(5) 0.035(4) Uiso 1 1 d .
C32 C 1.7007(12) -0.7953(5) 0.7038(7) 0.053(5) Uani 1 1 d .
C33 C 1.7384(15) -0.7956(6) 0.7532(7) 0.059(5) Uani 1 1 d .
C34 C 1.830(2) -0.7830(9) 0.7716(9) 0.106(9) Uani 1 1 d .
H4B H 1.8729 -0.7729 0.7515 0.127 Uiso 1 1 calc R
C35 C 1.860(3) -0.7851(10) 0.8196(12) 0.142(13) Uani 1 1 d .
H5A H 1.9226 -0.7767 0.8316 0.170 Uiso 1 1 calc R
C36 C 1.795(3) -0.8000(7) 0.8502(9) 0.096(8) Uani 1 1 d .
C37 C 1.711(2) -0.8144(10) 0.8329(10) 0.111(10) Uani 1 1 d .
H7A H 1.6725 -0.8281 0.8520 0.133 Uiso 1 1 calc R
C38 C 1.6816(19) -0.8092(8) 0.7866(8) 0.100(9) Uani 1 1 d .
H8A H 1.6165 -0.8155 0.7762 0.120 Uiso 1 1 calc R
C39 C 1.833(3) -0.8043(11) 0.9053(10) 0.170(17) Uani 1 1 d .
H9A H 1.7805 -0.8146 0.9217 0.255 Uiso 1 1 calc R
H9B H 1.8515 -0.7793 0.9181 0.255 Uiso 1 1 calc R
H9C H 1.8881 -0.8214 0.9091 0.255 Uiso 1 1 calc R
C41 C 1.5755(11) -0.8215(4) 0.5303(5) 0.034(4) Uiso 1 1 d .
C42 C 1.5634(12) -0.8342(5) 0.4901(7) 0.053(5) Uani 1 1 d .
C43 C 1.5465(15) -0.8447(5) 0.4393(6) 0.055(5) Uani 1 1 d .
C44 C 1.4542(18) -0.8483(9) 0.4165(8) 0.107(10) Uani 1 1 d .
H24A H 1.4001 -0.8451 0.4333 0.129 Uiso 1 1 calc R
C45 C 1.439(2) -0.8567(9) 0.3694(9) 0.112(10) Uani 1 1 d .
H25A H 1.3754 -0.8579 0.3544 0.134 Uiso 1 1 calc R
C46 C 1.518(2) -0.8635(7) 0.3433(8) 0.089(8) Uani 1 1 d .
C47 C 1.608(2) -0.8615(7) 0.3668(8) 0.089(7) Uani 1 1 d .
H27A H 1.6627 -0.8668 0.3508 0.107 Uiso 1 1 calc R
C48 C 1.6232(15) -0.8517(7) 0.4137(7) 0.072(6) Uani 1 1 d .
H28A H 1.6873 -0.8497 0.4284 0.086 Uiso 1 1 calc R
C49 C 1.503(3) -0.8749(8) 0.2922(8) 0.128(12) Uani 1 1 d .
H29A H 1.5656 -0.8787 0.2807 0.192 Uiso 1 1 calc R
H29B H 1.4675 -0.8547 0.2742 0.192 Uiso 1 1 calc R
H29C H 1.4655 -0.8985 0.2888 0.192 Uiso 1 1 calc R
C111 C 1.3695(13) -0.7425(5) 0.6860(6) 0.049(4) Uani 1 1 d .
C112 C 1.2859(16) -0.7371(8) 0.7072(7) 0.085(7) Uani 1 1 d .
H11B H 1.2254 -0.7387 0.6888 0.101 Uiso 1 1 calc R
C113 C 1.287(2) -0.7294(8) 0.7553(8) 0.102(10) Uani 1 1 d .
H11C H 1.2289 -0.7242 0.7682 0.123 Uiso 1 1 calc R
C114 C 1.373(2) -0.7294(7) 0.7824(9) 0.094(8) Uani 1 1 d .
H11D H 1.3732 -0.7247 0.8147 0.113 Uiso 1 1 calc R
C115 C 1.462(2) -0.7363(8) 0.7636(8) 0.091(8) Uani 1 1 d .
H11E H 1.5220 -0.7363 0.7828 0.110 Uiso 1 1 calc R
C116 C 1.4584(14) -0.7430(5) 0.7154(6) 0.057(5) Uani 1 1 d .
H11F H 1.5166 -0.7479 0.7022 0.068 Uiso 1 1 calc R
C121 C 1.2477(12) -0.7459(5) 0.5996(6) 0.045(4) Uani 1 1 d .
C122 C 1.1884(13) -0.7742(6) 0.5759(7) 0.056(5) Uani 1 1 d .
H12B H 1.2116 -0.7994 0.5738 0.068 Uiso 1 1 calc R
C123 C 1.0954(14) -0.7646(7) 0.5556(7) 0.069(6) Uani 1 1 d .
H12C H 1.0564 -0.7837 0.5399 0.082 Uiso 1 1 calc R
C124 C 1.0591(16) -0.7285(7) 0.5578(8) 0.075(6) Uani 1 1 d .
H12D H 0.9965 -0.7227 0.5433 0.090 Uiso 1 1 calc R
C125 C 1.1149(17) -0.7009(7) 0.5814(9) 0.086(7) Uani 1 1 d .
H12E H 1.0887 -0.6762 0.5842 0.103 Uiso 1 1 calc R
C126 C 1.2094(14) -0.7084(5) 0.6013(7) 0.058(5) Uani 1 1 d .
H12F H 1.2478 -0.6886 0.6158 0.069 Uiso 1 1 calc R
C131 C 1.4884(12) -0.8566(5) 0.6793(7) 0.051(5) Uani 1 1 d .
C132 C 1.4267(14) -0.8472(6) 0.7134(6) 0.057(5) Uani 1 1 d .
H13A H 1.3770 -0.8289 0.7070 0.068 Uiso 1 1 calc R
C133 C 1.4403(18) -0.8658(7) 0.7574(8) 0.083(7) Uani 1 1 d .
H13B H 1.3998 -0.8589 0.7804 0.100 Uiso 1 1 calc R
C134 C 1.511(2) -0.8937(7) 0.7681(9) 0.092(8) Uani 1 1 d .
H13C H 1.5193 -0.9054 0.7978 0.110 Uiso 1 1 calc R
C135 C 1.5681(17) -0.9035(7) 0.7342(9) 0.088(8) Uani 1 1 d .
H13D H 1.6149 -0.9230 0.7402 0.106 Uiso 1 1 calc R
C136 C 1.5591(15) -0.8856(6) 0.6914(8) 0.076(6) Uani 1 1 d .
H13E H 1.6010 -0.8928 0.6692 0.092 Uiso 1 1 calc R
C141 C 1.4146(11) -0.8713(4) 0.5837(6) 0.040(4) Uani 1 1 d .
C142 C 1.3608(14) -0.8596(5) 0.5418(7) 0.055(5) Uani 1 1 d .
H14B H 1.3573 -0.8332 0.5348 0.067 Uiso 1 1 calc R
C143 C 1.3141(18) -0.8843(8) 0.5112(9) 0.086(7) Uani 1 1 d .
H14C H 1.2790 -0.8757 0.4833 0.103 Uiso 1 1 calc R
C144 C 1.3196(17) -0.9240(9) 0.5224(10) 0.090(9) Uani 1 1 d .
H14D H 1.2835 -0.9416 0.5026 0.108 Uiso 1 1 calc R
C145 C 1.375(2) -0.9371(6) 0.5603(12) 0.102(10) Uani 1 1 d .
H14E H 1.3815 -0.9636 0.5651 0.122 Uiso 1 1 calc R
C146 C 1.4226(16) -0.9114(5) 0.5931(9) 0.076(7) Uani 1 1 d .
H14F H 1.4589 -0.9205 0.6205 0.091 Uiso 1 1 calc R
C151 C 1.5689(12) -0.7045(5) 0.4718(6) 0.047(4) Uani 1 1 d .
C152 C 1.5739(16) -0.7387(6) 0.4458(6) 0.065(5) Uani 1 1 d .
H21B H 1.6030 -0.7605 0.4605 0.078 Uiso 1 1 calc R
C153 C 1.5373(17) -0.7407(6) 0.3997(7) 0.073(6) Uani 1 1 d .
H21C H 1.5409 -0.7639 0.3832 0.087 Uiso 1 1 calc R
C154 C 1.4953(19) -0.7088(8) 0.3772(8) 0.087(7) Uani 1 1 d .
H21D H 1.4711 -0.7101 0.3453 0.105 Uiso 1 1 calc R
C155 C 1.4889(17) -0.6751(7) 0.4017(7) 0.075(6) Uani 1 1 d .
H21E H 1.4581 -0.6537 0.3868 0.090 Uiso 1 1 calc R
C156 C 1.5274(15) -0.6725(5) 0.4485(7) 0.061(5) Uani 1 1 d .
H21F H 1.5254 -0.6490 0.4643 0.074 Uiso 1 1 calc R
C161 C 1.6522(13) -0.6565(5) 0.5464(6) 0.048(4) Uani 1 1 d .
C162 C 1.7522(14) -0.6469(6) 0.5520(7) 0.064(5) Uani 1 1 d .
H22B H 1.7989 -0.6661 0.5490 0.077 Uiso 1 1 calc R
C163 C 1.783(2) -0.6092(7) 0.5622(10) 0.100(8) Uani 1 1 d .
H22C H 1.8497 -0.6030 0.5644 0.119 Uiso 1 1 calc R
C164 C 1.715(2) -0.5814(8) 0.5689(10) 0.107(9) Uani 1 1 d .
H22D H 1.7361 -0.5564 0.5770 0.128 Uiso 1 1 calc R
C165 C 1.6156(17) -0.5894(6) 0.5638(7) 0.068(6) Uani 1 1 d .
H22E H 1.5701 -0.5698 0.5673 0.082 Uiso 1 1 calc R
C166 C 1.5844(15) -0.6267(5) 0.5536(6) 0.056(5) Uani 1 1 d .
H22F H 1.5174 -0.6324 0.5513 0.068 Uiso 1 1 calc R
C171 C 1.8421(11) -0.7575(5) 0.6147(6) 0.044(4) Uani 1 1 d .
C172 C 1.8390(13) -0.7215(6) 0.6350(7) 0.065(6) Uani 1 1 d .
H23A H 1.7866 -0.7052 0.6249 0.078 Uiso 1 1 calc R
C173 C 1.9096(16) -0.7085(7) 0.6693(8) 0.080(7) Uani 1 1 d .
H23B H 1.9049 -0.6838 0.6820 0.096 Uiso 1 1 calc R
C174 C 1.9874(15) -0.7322(8) 0.6849(8) 0.080(7) Uani 1 1 d .
H23C H 2.0364 -0.7238 0.7080 0.096 Uiso 1 1 calc R
C175 C 1.9913(16) -0.7683(7) 0.6658(8) 0.076(6) Uani 1 1 d .
H23D H 2.0429 -0.7848 0.6766 0.091 Uiso 1 1 calc R
C176 C 1.9207(14) -0.7811(5) 0.6310(7) 0.059(5) Uani 1 1 d .
H23E H 1.9258 -0.8058 0.6182 0.071 Uiso 1 1 calc R
C181 C 1.8088(13) -0.7994(5) 0.5270(7) 0.055(5) Uani 1 1 d .
C182 C 1.8290(14) -0.7815(7) 0.4850(7) 0.069(6) Uani 1 1 d .
H24B H 1.8099 -0.7560 0.4787 0.083 Uiso 1 1 calc R
C183 C 1.8783(19) -0.8024(7) 0.4527(8) 0.088(7) Uani 1 1 d .
H24C H 1.8889 -0.7911 0.4240 0.105 Uiso 1 1 calc R
C184 C 1.9115(17) -0.8397(7) 0.4627(9) 0.087(7) Uani 1 1 d .
H24D H 1.9458 -0.8530 0.4412 0.104 Uiso 1 1 calc R
C185 C 1.8941(15) -0.8566(6) 0.5036(8) 0.071(6) Uani 1 1 d .
H24E H 1.9165 -0.8817 0.5102 0.085 Uiso 1 1 calc R
C186 C 1.8427(15) -0.8371(5) 0.5364(7) 0.061(5) Uani 1 1 d .
H24F H 1.8312 -0.8493 0.5645 0.074 Uiso 1 1 calc R
C191 C 1.3431(11) -0.5829(4) 0.4811(5) 0.066(6) Uani 1 1 d G
C192 C 1.3400(13) -0.5954(4) 0.4344(6) 0.092(7) Uani 1 1 d G
H31B H 1.3155 -0.6199 0.4259 0.110 Uiso 1 1 calc R
C193 C 1.3735(15) -0.5712(7) 0.4004(5) 0.127(12) Uani 1 1 d G
H31C H 1.3714 -0.5796 0.3692 0.152 Uiso 1 1 calc R
C194 C 1.4100(13) -0.5346(6) 0.4130(8) 0.130(14) Uani 1 1 d G
H31D H 1.4324 -0.5185 0.3903 0.156 Uiso 1 1 calc R
C195 C 1.4131(13) -0.5222(4) 0.4597(9) 0.133(13) Uani 1 1 d G
H31E H 1.4375 -0.4977 0.4682 0.160 Uiso 1 1 calc R
C196 C 1.3796(13) -0.5463(4) 0.4937(6) 0.091(8) Uani 1 1 d G
H31F H 1.3817 -0.5380 0.5249 0.110 Uiso 1 1 calc R
C201 C 1.1643(6) -0.6105(2) 0.5016(2) 0.072(6) Uani 1 1 d G
C202 C 1.1066(6) -0.5775(3) 0.5037(3) 0.112(10) Uani 1 1 d G
H32B H 1.1350 -0.5544 0.5153 0.135 Uiso 1 1 calc R
C203 C 1.0064(6) -0.5790(3) 0.4883(3) 0.128(11) Uani 1 1 d G
H32C H 0.9677 -0.5569 0.4897 0.153 Uiso 1 1 calc R
C204 C 0.9639(6) -0.6134(3) 0.4709(3) 0.21(2) Uani 1 1 d G
H32D H 0.8969 -0.6144 0.4606 0.258 Uiso 1 1 calc R
C205 C 1.0217(6) -0.6465(3) 0.4688(3) 0.31(4) Uani 1 1 d G
H32E H 0.9933 -0.6695 0.4572 0.368 Uiso 1 1 calc R
C206 C 1.1219(6) -0.6450(3) 0.4842(3) 0.20(2) Uani 1 1 d G
H32F H 1.1605 -0.6671 0.4828 0.243 Uiso 1 1 calc R
C211 C 1.4012(5) -0.56312(16) 0.6577(3) 0.059(5) Uani 1 1 d G
C212 C 1.4969(5) -0.56743(17) 0.6795(3) 0.091(8) Uani 1 1 d G
H33A H 1.5298 -0.5909 0.6773 0.109 Uiso 1 1 calc R
C213 C 1.5433(6) -0.53671(18) 0.7046(3) 0.110(9) Uani 1 1 d G
H33B H 1.6072 -0.5396 0.7192 0.132 Uiso 1 1 calc R
C214 C 1.4941(6) -0.50170(18) 0.7078(4) 0.102(9) Uani 1 1 d G
H33C H 1.5251 -0.4811 0.7246 0.122 Uiso 1 1 calc R
C215 C 1.3984(6) -0.49739(17) 0.6860(3) 0.138(13) Uani 1 1 d G
H33D H 1.3655 -0.4740 0.6882 0.165 Uiso 1 1 calc R
C216 C 1.3520(5) -0.52811(16) 0.6609(3) 0.132(13) Uani 1 1 d G
H33E H 1.2881 -0.5252 0.6463 0.158 Uiso 1 1 calc R
C221 C 1.2318(5) -0.61056(18) 0.6566(2) 0.062(5) Uani 1 1 d G
C222 C 1.1403(5) -0.59604(19) 0.6386(3) 0.113(9) Uani 1 1 d G
H34B H 1.1332 -0.5831 0.6097 0.135 Uiso 1 1 calc R
C223 C 1.0593(5) -0.6009(2) 0.6637(3) 0.143(14) Uani 1 1 d G
H34C H 0.9981 -0.5912 0.6516 0.172 Uiso 1 1 calc R
C224 C 1.0698(5) -0.6203(2) 0.7068(3) 0.127(13) Uani 1 1 d G
H34D H 1.0156 -0.6236 0.7236 0.152 Uiso 1 1 calc R
C225 C 1.1613(5) -0.6348(2) 0.7249(3) 0.136(12) Uani 1 1 d G
H34E H 1.1683 -0.6478 0.7538 0.163 Uiso 1 1 calc R
C226 C 1.2423(5) -0.62995(19) 0.6998(2) 0.088(7) Uani 1 1 d G
H34F H 1.3035 -0.6397 0.7119 0.106 Uiso 1 1 calc R
C231 C 1.9789(6) -0.8973(2) 0.6434(4) 0.052(5) Uani 1 1 d G
C232 C 2.0321(6) -0.8726(2) 0.6753(4) 0.092(8) Uani 1 1 d G
H41A H 2.0030 -0.8625 0.7007 0.110 Uiso 1 1 calc R
C233 C 2.1288(6) -0.8630(3) 0.6691(4) 0.104(9) Uani 1 1 d G
H41B H 2.1644 -0.8464 0.6905 0.125 Uiso 1 1 calc R
C234 C 2.1723(6) -0.8781(3) 0.6311(4) 0.132(13) Uani 1 1 d G
H41C H 2.2370 -0.8716 0.6270 0.158 Uiso 1 1 calc R
C235 C 2.1191(7) -0.9028(3) 0.5992(4) 0.143(14) Uani 1 1 d G
H41D H 2.1482 -0.9129 0.5738 0.172 Uiso 1 1 calc R
C236 C 2.0224(7) -0.9124(2) 0.6053(4) 0.094(8) Uani 1 1 d G
H41E H 1.9868 -0.9290 0.5840 0.113 Uiso 1 1 calc R
C241 C 1.8609(7) -0.9285(3) 0.7125(3) 0.069(6) Uani 1 1 d G
C242 C 1.8439(8) -0.9066(4) 0.7518(3) 0.102(8) Uani 1 1 d G
H42A H 1.8279 -0.8805 0.7483 0.123 Uiso 1 1 calc R
C243 C 1.8508(9) -0.9237(5) 0.7963(3) 0.17(2) Uani 1 1 d G
H42B H 1.8394 -0.9091 0.8227 0.207 Uiso 1 1 calc R
C244 C 1.8747(9) -0.9628(5) 0.8015(3) 0.18(2) Uani 1 1 d G
H42C H 1.8793 -0.9742 0.8313 0.211 Uiso 1 1 calc R
C245 C 1.8917(8) -0.9847(4) 0.7622(3) 0.20(2) Uani 1 1 d G
H42D H 1.9077 -1.0108 0.7656 0.240 Uiso 1 1 calc R
C246 C 1.8848(6) -0.9676(4) 0.7176(3) 0.157(15) Uani 1 1 d G
H42E H 1.8962 -0.9823 0.6913 0.188 Uiso 1 1 calc R
C251 C 1.6389(4) -0.9806(2) 0.5891(3) 0.064(6) Uani 1 1 d G
C252 C 1.6226(5) -0.9863(2) 0.6360(3) 0.092(8) Uani 1 1 d G
H43A H 1.6551 -0.9710 0.6597 0.111 Uiso 1 1 calc R
C253 C 1.5578(6) -1.0150(3) 0.6475(3) 0.133(13) Uani 1 1 d G
H43B H 1.5469 -1.0189 0.6789 0.160 Uiso 1 1 calc R
C254 C 1.5092(6) -1.0380(3) 0.6121(4) 0.133(13) Uani 1 1 d G
H43C H 1.4659 -1.0572 0.6197 0.160 Uiso 1 1 calc R
C255 C 1.5255(6) -1.0322(3) 0.5651(4) 0.095(8) Uani 1 1 d G
C256 C 1.5903(5) -1.0035(2) 0.5536(3) 0.073(6) Uani 1 1 d G
H43D H 1.6012 -0.9996 0.5222 0.087 Uiso 1 1 calc R
C261 C 1.7698(6) -0.9547(2) 0.5197(3) 0.062(5) Uani 1 1 d G
C262 C 1.7335(8) -0.9393(3) 0.4761(3) 0.089(7) Uani 1 1 d G
H44A H 1.6865 -0.9197 0.4745 0.107 Uiso 1 1 calc R
C263 C 1.7674(9) -0.9531(4) 0.4349(3) 0.118(10) Uani 1 1 d G
H44B H 1.7431 -0.9428 0.4057 0.142 Uiso 1 1 calc R
C264 C 1.8376(8) -0.9825(4) 0.4373(3) 0.114(11) Uani 1 1 d G
H44C H 1.8603 -0.9917 0.4098 0.137 Uiso 1 1 calc R
C265 C 1.8739(7) -0.9979(3) 0.4810(3) 0.104(9) Uani 1 1 d G
H44D H 1.9209 -1.0176 0.4826 0.125 Uiso 1 1 calc R
C266 C 1.8400(6) -0.9841(3) 0.5222(3) 0.083(7) Uani 1 1 d G
H44F H 1.8643 -0.9944 0.5514 0.099 Uiso 1 1 calc R

loop_
_atom_site_aniso_label
_atom_site_aniso_U_11
_atom_site_aniso_U_22
_atom_site_aniso_U_33
_atom_site_aniso_U_23
_atom_site_aniso_U_13
_atom_site_aniso_U_12
Pt1 0.0397(4) 0.0331(4) 0.0414(4) -0.0012(3) 0.0094(3) -0.0012(3)
Pt2 0.0364(4) 0.0341(4) 0.0481(4) 0.0003(3) 0.0123(3) -0.0005(3)
Ag1 0.0644(9) 0.0438(8) 0.0616(9) -0.0037(7) 0.0097(7) 0.0118(7)
Ag2 0.0702(10) 0.0393(8) 0.0656(9) 0.0001(7) 0.0053(8) 0.0070(7)
Ag3 0.0493(8) 0.0485(8) 0.0660(9) -0.0013(7) 0.0132(7) 0.0102(7)
Ag4 0.0595(9) 0.0372(8) 0.0742(10) -0.0020(7) 0.0080(8) 0.0060(7)
Cl1 0.276(17) 0.154(11) 0.297(18) -0.028(11) -0.089(14) 0.059(11)
Cl2 0.221(13) 0.208(13) 0.194(12) -0.001(10) 0.033(10) -0.048(11)
Cl3 0.261(18) 0.219(15) 0.311(19) -0.069(14) 0.023(15) -0.113(13)
Cl4 0.247(17) 0.240(17) 0.35(2) -0.098(16) -0.015(16) -0.008(14)
Cl5 0.29(2) 0.188(14) 0.41(3) -0.045(16) 0.065(19) 0.007(14)
Cl6 0.30(3) 0.48(4) 0.27(2) -0.02(2) -0.010(19) 0.02(3)
Cl7 0.33(6) 0.25(4) 0.72(11) 0.07(6) -0.18(7) -0.01(4)
Cl8 0.40(6) 0.36(5) 0.20(3) 0.12(3) 0.04(3) 0.06(4)
Cl9 0.36(5) 0.22(3) 0.63(8) 0.07(4) -0.32(6) 0.04(3)
Cl10 0.84(11) 0.17(3) 0.20(3) 0.01(2) -0.17(5) -0.01(5)
P1 0.034(2) 0.038(2) 0.043(2) 0.0006(19) 0.0118(19) 0.0046(19)
P2 0.046(3) 0.034(2) 0.056(3) 0.000(2) 0.019(2) 0.002(2)
P3 0.042(2) 0.036(2) 0.043(2) 0.0026(19) 0.008(2) -0.0012(19)
P4 0.041(2) 0.038(2) 0.049(3) 0.006(2) 0.015(2) 0.003(2)
P5 0.061(3) 0.049(3) 0.059(3) -0.003(2) 0.005(3) 0.007(2)
P6 0.064(3) 0.041(3) 0.056(3) -0.007(2) 0.006(2) 0.006(2)
P7 0.045(3) 0.050(3) 0.064(3) 0.001(2) 0.009(2) 0.004(2)
P8 0.056(3) 0.039(3) 0.069(3) -0.002(2) 0.009(3) 0.003(2)
N1 0.045(8) 0.043(8) 0.054(9) -0.009(7) 0.016(7) -0.005(7)
N2 0.051(9) 0.063(10) 0.050(9) 0.005(7) 0.031(7) 0.002(8)
N3 0.085(12) 0.059(10) 0.055(10) -0.004(8) -0.003(9) 0.015(9)
N4 0.063(11) 0.065(11) 0.088(12) -0.003(9) 0.005(9) -0.011(9)
C01 0.10(3) 0.50(10) 0.14(3) -0.04(5) 0.05(2) 0.00(4)
C02 0.19(5) 0.33(7) 0.18(4) -0.10(4) 0.03(3) -0.14(5)
C03 0.22(6) 0.18(5) 0.34(8) -0.09(5) 0.07(6) -0.03(4)
C11 0.058(12) 0.056(12) 0.045(11) 0.016(9) 0.000(9) 0.034(10)
C12 0.040(10) 0.095(15) 0.031(10) -0.003(10) -0.007(9) 0.001(10)
C13 0.063(13) 0.060(13) 0.050(12) -0.011(10) -0.010(10) 0.024(10)
C14 0.082(16) 0.044(12) 0.096(17) -0.016(11) 0.005(13) -0.008(11)
C15 0.071(16) 0.059(14) 0.15(3) -0.052(17) 0.022(17) -0.014(12)
C16 0.051(14) 0.12(2) 0.076(16) -0.028(16) -0.008(12) 0.013(15)
C17 0.079(17) 0.10(2) 0.078(16) -0.011(15) -0.008(13) 0.006(15)
C18 0.064(13) 0.056(12) 0.073(14) -0.019(11) -0.007(11) -0.004(10)
C19 0.14(3) 0.15(3) 0.13(3) -0.07(2) -0.04(2) 0.00(2)
C21 0.094(15) 0.039(10) 0.043(11) 0.000(8) 0.028(11) 0.025(10)
C22 0.061(12) 0.041(10) 0.037(10) -0.009(8) 0.014(9) -0.010(9)
C23 0.051(11) 0.042(10) 0.051(11) -0.001(9) 0.015(9) -0.012(9)
C24 0.17(3) 0.11(2) 0.11(2) 0.01(2) -0.01(2) -0.06(2)
C25 0.16(3) 0.19(4) 0.09(2) 0.03(2) -0.04(2) 0.00(3)
C26 0.040(12) 0.099(19) 0.073(15) 0.005(14) -0.003(11) 0.000(12)
C27 0.18(4) 0.10(2) 0.22(4) -0.05(3) -0.12(3) 0.00(2)
C28 0.11(2) 0.12(2) 0.11(2) -0.017(19) -0.045(19) 0.00(2)
C29 0.080(19) 0.21(4) 0.11(2) -0.06(2) -0.008(16) 0.00(2)
C32 0.038(10) 0.062(12) 0.065(13) -0.007(10) 0.027(9) 0.021(9)
C33 0.068(14) 0.058(12) 0.053(12) 0.000(10) 0.018(11) 0.009(10)
C34 0.086(19) 0.15(3) 0.076(17) 0.006(17) -0.011(14) -0.041(18)
C35 0.15(3) 0.16(3) 0.10(2) -0.01(2) -0.04(2) -0.05(3)
C36 0.15(3) 0.059(15) 0.081(18) -0.014(13) 0.02(2) 0.003(16)
C37 0.083(19) 0.17(3) 0.076(19) 0.013(19) 0.007(15) 0.00(2)
C38 0.082(17) 0.15(3) 0.066(16) 0.026(16) -0.008(14) 0.025(17)
C39 0.22(4) 0.19(4) 0.09(2) -0.03(2) -0.05(2) 0.08(3)
C42 0.042(10) 0.051(11) 0.067(13) 0.020(10) 0.016(9) -0.002(8)
C43 0.063(13) 0.056(12) 0.048(11) 0.005(9) 0.021(10) 0.000(10)
C44 0.069(17) 0.19(3) 0.061(15) 0.024(17) 0.003(13) -0.041(18)
C45 0.10(2) 0.17(3) 0.062(16) 0.024(17) -0.010(15) -0.04(2)
C46 0.15(3) 0.066(15) 0.054(14) 0.016(11) 0.003(17) -0.022(16)
C47 0.11(2) 0.099(19) 0.061(15) -0.019(13) 0.007(14) 0.012(16)
C48 0.049(12) 0.095(17) 0.069(14) -0.017(12) -0.001(11) 0.004(11)
C49 0.21(4) 0.11(2) 0.065(16) -0.014(15) 0.011(19) -0.04(2)
C111 0.049(11) 0.046(10) 0.051(11) 0.014(8) 0.008(9) 0.001(8)
C112 0.061(14) 0.14(2) 0.056(13) -0.004(14) 0.020(11) -0.002(14)
C113 0.10(2) 0.15(3) 0.068(16) 0.012(15) 0.039(15) 0.076(19)
C114 0.13(2) 0.087(18) 0.066(15) -0.011(13) 0.002(17) 0.029(17)
C115 0.092(18) 0.13(2) 0.059(14) 0.020(14) 0.023(13) -0.002(16)
C116 0.057(12) 0.059(12) 0.054(12) 0.010(9) 0.007(10) -0.011(10)
C121 0.033(9) 0.056(11) 0.048(10) 0.005(9) 0.013(8) 0.010(9)
C122 0.044(11) 0.053(12) 0.073(13) -0.007(10) 0.015(10) -0.002(9)
C123 0.044(12) 0.079(16) 0.083(15) -0.009(12) 0.009(11) -0.022(11)
C124 0.054(13) 0.064(15) 0.104(18) 0.017(13) 0.001(12) 0.003(12)
C125 0.071(16) 0.069(16) 0.13(2) 0.017(15) 0.044(15) 0.022(13)
C126 0.049(12) 0.046(11) 0.081(14) 0.007(10) 0.019(10) -0.010(9)
C131 0.035(10) 0.042(10) 0.080(13) 0.006(9) 0.015(9) -0.001(8)
C132 0.051(11) 0.062(12) 0.059(12) 0.010(10) 0.017(10) -0.006(10)
C133 0.090(18) 0.094(18) 0.070(15) 0.021(13) 0.026(13) -0.027(15)
C134 0.094(19) 0.092(18) 0.090(18) 0.061(15) 0.011(16) -0.012(15)
C135 0.070(15) 0.087(17) 0.109(19) 0.075(16) 0.015(14) 0.008(13)
C136 0.059(13) 0.068(14) 0.107(18) 0.014(13) 0.034(13) 0.023(11)
C141 0.026(8) 0.036(10) 0.061(11) 0.002(8) 0.016(8) -0.011(7)
C142 0.065(12) 0.030(9) 0.075(13) -0.019(9) 0.027(11) -0.031(9)
C143 0.083(17) 0.091(19) 0.088(17) -0.022(15) 0.024(13) -0.033(14)
C144 0.054(15) 0.11(2) 0.11(2) -0.058(18) 0.027(14) -0.037(14)
C145 0.093(19) 0.029(12) 0.19(3) -0.052(16) 0.03(2) -0.019(12)
C146 0.072(14) 0.032(11) 0.131(19) -0.012(12) 0.040(14) -0.003(10)
C151 0.040(10) 0.058(12) 0.047(10) 0.003(9) 0.018(8) -0.017(9)
C152 0.088(15) 0.064(13) 0.043(11) 0.010(10) 0.008(10) 0.001(11)
C153 0.103(18) 0.059(13) 0.051(12) 0.000(10) -0.012(12) -0.009(12)
C154 0.11(2) 0.11(2) 0.043(12) 0.005(13) 0.008(12) 0.005(16)
C155 0.095(17) 0.076(16) 0.055(13) 0.006(12) 0.008(12) 0.006(13)
C156 0.089(15) 0.044(11) 0.053(12) 0.002(9) 0.012(11) 0.002(10)
C161 0.049(11) 0.050(11) 0.042(10) 0.005(8) -0.005(8) -0.007(9)
C162 0.047(12) 0.054(12) 0.090(15) -0.003(11) -0.001(10) -0.014(10)
C163 0.10(2) 0.062(16) 0.14(2) 0.006(16) -0.005(17) -0.029(15)
C164 0.13(3) 0.059(16) 0.12(2) 0.009(15) -0.02(2) -0.020(17)
C165 0.080(16) 0.042(12) 0.081(15) -0.004(10) 0.003(12) 0.018(11)
C166 0.069(13) 0.036(11) 0.068(12) -0.002(9) 0.026(10) 0.004(9)
C171 0.020(8) 0.044(10) 0.071(12) 0.004(9) 0.021(8) -0.013(7)
C172 0.035(11) 0.070(14) 0.088(15) -0.013(12) 0.005(10) 0.009(10)
C173 0.052(13) 0.095(17) 0.095(17) -0.052(14) 0.014(12) -0.023(13)
C174 0.033(12) 0.12(2) 0.088(16) -0.004(15) -0.002(11) -0.024(13)
C175 0.052(13) 0.090(18) 0.085(16) 0.005(14) 0.001(12) -0.008(12)
C176 0.053(12) 0.045(11) 0.080(14) 0.006(10) 0.011(11) -0.006(10)
C181 0.047(11) 0.057(12) 0.063(12) -0.002(10) 0.022(9) -0.009(9)
C182 0.054(12) 0.084(15) 0.073(14) 0.007(12) 0.030(11) 0.016(11)
C183 0.105(19) 0.082(17) 0.086(17) 0.008(14) 0.049(15) -0.001(15)
C184 0.079(16) 0.086(18) 0.104(19) -0.024(15) 0.054(15) -0.004(14)
C185 0.061(13) 0.061(13) 0.097(17) -0.012(12) 0.031(13) 0.006(11)
C186 0.072(13) 0.045(11) 0.068(13) -0.007(10) 0.016(11) 0.006(10)
C191 0.070(14) 0.046(12) 0.077(15) 0.012(10) -0.007(11) 0.012(10)
C192 0.10(2) 0.093(18) 0.076(17) 0.000(15) 0.004(15) 0.018(15)
C193 0.16(3) 0.14(3) 0.09(2) 0.05(2) 0.07(2) 0.05(2)
C194 0.09(2) 0.14(3) 0.17(3) 0.10(3) 0.03(2) 0.04(2)
C195 0.15(3) 0.08(2) 0.17(3) 0.05(2) 0.01(3) -0.015(19)
C196 0.092(18) 0.056(14) 0.12(2) 0.011(14) -0.012(16) 0.005(13)
C201 0.082(15) 0.070(14) 0.070(14) -0.004(11) 0.030(12) -0.017(12)
C202 0.087(19) 0.090(19) 0.16(3) -0.025(18) -0.001(18) 0.034(16)
C203 0.09(2) 0.12(3) 0.17(3) 0.01(2) 0.02(2) 0.062(19)
C204 0.08(2) 0.20(5) 0.36(7) -0.09(5) -0.02(3) 0.02(3)
C205 0.13(4) 0.22(5) 0.54(11) -0.17(6) -0.12(5) 0.05(4)
C206 0.11(3) 0.11(3) 0.36(6) -0.03(3) -0.10(3) -0.02(2)
C211 0.089(15) 0.045(11) 0.045(11) 0.004(9) 0.015(10) 0.001(10)
C212 0.10(2) 0.066(15) 0.098(18) -0.010(13) -0.014(15) 0.013(14)
C213 0.10(2) 0.083(19) 0.14(2) -0.025(17) -0.024(18) -0.033(16)
C214 0.14(2) 0.056(15) 0.11(2) -0.017(14) -0.007(18) -0.012(16)
C215 0.14(3) 0.047(15) 0.22(4) -0.057(19) 0.00(3) 0.016(17)
C216 0.11(2) 0.050(15) 0.22(3) -0.037(18) -0.04(2) 0.033(15)
C221 0.069(14) 0.061(13) 0.055(12) -0.009(10) -0.001(10) -0.004(11)
C222 0.084(19) 0.15(3) 0.10(2) 0.008(19) 0.013(16) 0.020(19)
C223 0.067(18) 0.19(4) 0.18(3) -0.05(3) 0.05(2) 0.03(2)
C224 0.09(2) 0.14(3) 0.16(3) -0.05(2) 0.06(2) -0.06(2)
C225 0.13(3) 0.17(3) 0.12(2) 0.00(2) 0.07(2) -0.02(3)
C226 0.069(15) 0.095(18) 0.103(19) 0.005(15) 0.023(14) 0.006(13)
C231 0.043(10) 0.042(10) 0.071(12) -0.003(9) 0.012(10) 0.020(9)
C232 0.057(14) 0.11(2) 0.11(2) -0.013(16) 0.037(14) -0.007(14)
C233 0.067(17) 0.076(17) 0.17(3) 0.000(18) 0.034(18) -0.012(13)
C234 0.059(18) 0.16(3) 0.18(3) 0.08(3) 0.017(19) -0.017(18)
C235 0.064(18) 0.23(4) 0.14(3) 0.05(3) 0.053(19) 0.04(2)
C236 0.073(16) 0.102(19) 0.11(2) -0.008(16) 0.031(15) 0.011(14)
C241 0.048(12) 0.080(15) 0.080(15) 0.014(12) 0.009(11) 0.008(11)
C242 0.12(2) 0.13(2) 0.064(16) 0.005(16) 0.019(15) -0.003(18)
C243 0.11(3) 0.33(6) 0.07(2) 0.06(3) 0.011(18) 0.06(3)
C244 0.11(3) 0.27(6) 0.15(3) 0.12(4) 0.02(2) -0.01(3)
C245 0.31(6) 0.16(4) 0.13(3) 0.08(3) 0.00(4) 0.01(4)
C246 0.24(4) 0.10(2) 0.13(3) 0.05(2) -0.01(3) 0.00(3)
C251 0.056(12) 0.032(10) 0.107(17) 0.015(11) 0.024(12) 0.008(9)
C252 0.13(2) 0.057(14) 0.092(18) 0.002(13) 0.009(16) -0.002(14)
C253 0.14(3) 0.10(2) 0.17(3) 0.06(2) 0.10(3) 0.01(2)
C254 0.14(3) 0.068(19) 0.20(4) 0.01(2) 0.02(3) -0.033(18)
C255 0.074(16) 0.067(16) 0.15(2) -0.011(16) 0.020(17) -0.021(13)
C256 0.056(13) 0.057(13) 0.104(17) -0.014(12) 0.004(12) -0.016(11)
C261 0.046(11) 0.062(13) 0.080(14) -0.004(11) 0.020(10) 0.000(10)
C262 0.081(17) 0.084(17) 0.105(19) 0.008(15) 0.024(15) 0.005(14)
C263 0.14(3) 0.16(3) 0.071(17) -0.019(18) 0.049(17) -0.01(2)
C264 0.09(2) 0.13(3) 0.13(3) -0.07(2) 0.037(18) -0.003(18)
C265 0.068(17) 0.11(2) 0.13(2) -0.049(19) 0.002(16) 0.010(15)
C266 0.069(15) 0.070(15) 0.111(19) -0.046(14) 0.017(13) 0.000(12)

loop_
_atom_type_symbol
_atom_type_description
_atom_type_scat_dispersion_real
_atom_type_scat_dispersion_imag
_atom_type_scat_source
C C 0.0033 0.0016 'International Tables Vol C Tables 4.2.6.8 and 6.1.1.4'
H H 0.0000 0.0000 'International Tables Vol C Tables 4.2.6.8 and 6.1.1.4'
N N 0.0061 0.0033 'International Tables Vol C Tables 4.2.6.8 and 6.1.1.4'
P P 0.1023 0.0942 'International Tables Vol C Tables 4.2.6.8 and 6.1.1.4'
Ag Ag -0.8971 1.1015 'International Tables Vol C Tables 4.2.6.8 and 6.1.1.4'
Pt Pt -1.7033 8.3905 'International Tables Vol C Tables 4.2.6.8 and 6.1.1.4'
Cl Cl 0.1484 0.1585 'International Tables Vol C Tables 4.2.6.8 and 6.1.1.4'

loop_
_geom_angle_atom_site_label_1
_geom_angle_atom_site_label_2
_geom_angle_atom_site_label_3
_geom_angle
C21 Pt1 C11 169.8(7)
C21 Pt1 P3 91.9(6)
C11 Pt1 P3 85.3(5)
C21 Pt1 P1 85.7(6)
C11 Pt1 P1 98.1(5)
P3 Pt1 P1 173.10(15)
C21 Pt1 Ag1 120.2(5)
C11 Pt1 Ag1 51.3(4)
P3 Pt1 Ag1 101.88(11)
P1 Pt1 Ag1 84.88(11)
C21 Pt1 Ag2 52.2(5)
C11 Pt1 Ag2 117.9(4)
P3 Pt1 Ag2 90.02(11)
P1 Pt1 Ag2 93.67(11)
Ag1 Pt1 Ag2 69.67(4)
C21 Pt1 Pt2 99.0(5)
C11 Pt1 Pt2 90.6(4)
P3 Pt1 Pt2 86.93(11)
P1 Pt1 Pt2 87.02(10)
Ag1 Pt1 Pt2 139.12(4)
Ag2 Pt1 Pt2 150.96(4)
C31 Pt2 C41 169.6(6)
C31 Pt2 P4 92.4(4)
C41 Pt2 P4 86.7(4)
C31 Pt2 P2 89.5(4)
C41 Pt2 P2 92.5(4)
P4 Pt2 P2 174.06(15)
C31 Pt2 Ag4 117.4(4)
C41 Pt2 Ag4 52.8(4)
P4 Pt2 Ag4 100.93(11)
P2 Pt2 Ag4 83.16(11)
C31 Pt2 Ag3 51.8(4)
C41 Pt2 Ag3 117.8(4)
P4 Pt2 Ag3 87.19(11)
P2 Pt2 Ag3 98.38(12)
Ag4 Pt2 Ag3 67.99(4)
C31 Pt2 Pt1 97.6(4)
C41 Pt2 Pt1 92.8(4)
P4 Pt2 Pt1 86.86(11)
P2 Pt2 Pt1 87.31(11)
Ag4 Pt2 Pt1 143.50(4)
Ag3 Pt2 Pt1 148.47(4)
C11 Ag1 P6 170.5(5)
C11 Ag1 C12 27.9(6)
P6 Ag1 C12 146.8(5)
C11 Ag1 Pt1 44.3(5)
P6 Ag1 Pt1 138.60(13)
C12 Ag1 Pt1 72.2(4)
C11 Ag1 Ag2 97.7(5)
P6 Ag1 Ag2 83.35(13)
C12 Ag1 Ag2 123.5(4)
Pt1 Ag1 Ag2 55.50(4)
C21 Ag2 P5 177.5(6)
C21 Ag2 C22 29.1(6)
P5 Ag2 C22 152.2(4)
C21 Ag2 Pt1 42.1(5)
P5 Ag2 Pt1 136.60(14)
C22 Ag2 Pt1 71.2(4)
C21 Ag2 Ag1 95.8(5)
P5 Ag2 Ag1 83.41(13)
C22 Ag2 Ag1 123.9(4)
Pt1 Ag2 Ag1 54.83(4)
C31 Ag3 P7 174.0(4)
C31 Ag3 C32 28.7(5)
P7 Ag3 C32 147.2(5)
C31 Ag3 Pt2 42.6(4)
P7 Ag3 Pt2 140.71(14)
C32 Ag3 Pt2 71.3(4)
C31 Ag3 Ag4 96.5(4)
P7 Ag3 Ag4 85.73(13)
C32 Ag3 Ag4 123.6(4)
Pt2 Ag3 Ag4 55.50(4)
C41 Ag4 P8 169.2(4)
C41 Ag4 C42 27.8(5)
P8 Ag4 C42 144.9(4)
C41 Ag4 Pt2 43.1(4)
P8 Ag4 Pt2 141.37(14)
C42 Ag4 Pt2 70.9(4)
C41 Ag4 Ag3 97.6(4)
P8 Ag4 Ag3 84.98(13)
C42 Ag4 Ag3 123.1(4)
Pt2 Ag4 Ag3 56.51(4)
N1 P1 C121 103.4(8)
N1 P1 C111 105.9(7)
C121 P1 C111 101.1(8)
N1 P1 Pt1 114.1(5)
C121 P1 Pt1 112.0(5)
C111 P1 Pt1 118.5(6)
N1 P2 C131 106.1(8)
N1 P2 C141 101.8(7)
C131 P2 C141 102.5(8)
N1 P2 Pt2 116.0(5)
C131 P2 Pt2 114.8(6)
C141 P2 Pt2 114.1(5)
N2 P3 C161 106.4(8)
N2 P3 C151 107.0(8)
C161 P3 C151 101.1(8)
N2 P3 Pt1 114.8(5)
C161 P3 Pt1 114.1(6)
C151 P3 Pt1 112.3(5)
N2 P4 C181 104.9(8)
N2 P4 C171 107.1(8)
C181 P4 C171 102.8(8)
N2 P4 Pt2 114.3(5)
C181 P4 Pt2 113.2(6)
C171 P4 Pt2 113.6(5)
N3 P5 C201 108.5(7)
N3 P5 C191 103.9(8)
C201 P5 C191 97.8(6)
N3 P5 Ag2 120.6(6)
C201 P5 Ag2 109.2(4)
C191 P5 Ag2 114.5(5)
N3 P6 C211 105.4(7)
N3 P6 C221 109.0(7)
C211 P6 C221 100.7(4)
N3 P6 Ag1 117.1(6)
C211 P6 Ag1 108.9(3)
C221 P6 Ag1 114.1(3)
N4 P7 C241 107.6(7)
N4 P7 C231 106.3(7)
C241 P7 C231 103.9(5)
N4 P7 Ag3 119.9(7)
C241 P7 Ag3 107.6(4)
C231 P7 Ag3 110.5(3)
N4 P8 C261 107.1(7)
N4 P8 C251 105.6(7)
C261 P8 C251 104.2(4)
N4 P8 Ag4 120.3(7)
C261 P8 Ag4 105.4(4)
C251 P8 Ag4 113.0(3)
P2 N1 P1 129.1(9)
P4 N2 P3 133.2(9)
P5 N3 P6 126.8(10)
P8 N4 P7 127.3(11)
Cl2 C01 Cl1 110.4(4)
Cl4 C02 Cl3 110.5(4)
Cl5 C03 Cl6 110.4(5)
Cl8 C04 Cl7 110.2(5)
Cl9 C05 Cl10 109.9(4)
C12 C11 Pt1 173.7(16)
C12 C11 Ag1 90.8(13)
Pt1 C11 Ag1 84.4(6)
C11 C12 C13 173(2)
C11 C12 Ag1 61.2(11)
C13 C12 Ag1 125.7(14)
C18 C13 C12 123(2)
C18 C13 C14 115.3(18)
C12 C13 C14 121.9(19)
C15 C14 C13 120(2)
C14 C15 C16 121(2)
C17 C16 C15 119(2)
C17 C16 C19 124(3)
C15 C16 C19 118(3)
C18 C17 C16 119(2)
C17 C18 C13 125(2)
C22 C21 Pt1 172.1(15)
C22 C21 Ag2 86.8(12)
Pt1 C21 Ag2 85.7(7)
C21 C22 C23 172.2(19)
C21 C22 Ag2 64.1(10)
C23 C22 Ag2 122.9(13)
C24 C23 C28 113(2)
C24 C23 C22 123.0(19)
C28 C23 C22 123.7(19)
C23 C24 C25 123(3)
C26 C25 C24 121(3)
C27 C26 C25 115(3)
C27 C26 C29 121(3)
C25 C26 C29 124(3)
C26 C27 C28 126(3)
C23 C28 C27 120(3)
C32 C31 Pt2 170.7(14)
C32 C31 Ag3 85.6(11)
Pt2 C31 Ag3 85.6(6)
C31 C32 C33 176.5(19)
C31 C32 Ag3 65.7(10)
C33 C32 Ag3 115.9(12)
C38 C33 C34 114(2)
C38 C33 C32 120(2)
C34 C33 C32 126(2)
C33 C34 C35 121(3)
C34 C35 C36 119(3)
C37 C36 C35 120(3)
C37 C36 C39 121(3)
C35 C36 C39 119(3)
C36 C37 C38 119(3)
C37 C38 C33 126(3)
C42 C41 Pt2 172.6(14)
C42 C41 Ag4 90.5(12)
Pt2 C41 Ag4 84.1(5)
C41 C42 C43 173.0(18)
C41 C42 Ag4 61.7(10)
C43 C42 Ag4 125.2(12)
C44 C43 C48 117.2(19)
C44 C43 C42 121.7(19)
C48 C43 C42 121.2(18)
C43 C44 C45 121(2)
C44 C45 C46 121(2)
C47 C46 C45 117(2)
C47 C46 C49 121(3)
C45 C46 C49 122(3)
C46 C47 C48 122(2)
C43 C48 C47 122(2)
C112 C111 C116 117.0(18)
C112 C111 P1 125.0(15)
C116 C111 P1 117.2(14)
C111 C112 C113 123(2)
C114 C113 C112 119(2)
C113 C114 C115 122(2)
C116 C115 C114 118(2)
C115 C116 C111 122(2)
C122 C121 C126 117.7(16)
C122 C121 P1 120.9(13)
C126 C121 P1 121.3(14)
C123 C122 C121 119.6(18)
C124 C123 C122 122(2)
C123 C124 C125 119(2)
C124 C125 C126 122(2)
C125 C126 C121 119.8(19)
C132 C131 C136 116.6(18)
C132 C131 P2 118.5(14)
C136 C131 P2 124.8(15)
C131 C132 C133 119(2)
C134 C133 C132 123(2)
C135 C134 C133 118(2)
C134 C135 C136 122(2)
C135 C136 C131 122(2)
C142 C141 C146 118.0(17)
C142 C141 P2 116.2(12)
C146 C141 P2 125.7(16)
C143 C142 C141 123(2)
C142 C143 C144 118(2)
C145 C144 C143 122(2)
C144 C145 C146 121(2)
C145 C146 C141 118(2)
C156 C151 C152 117.5(16)
C156 C151 P3 125.4(14)
C152 C151 P3 117.1(14)
C153 C152 C151 121.6(19)
C152 C153 C154 120(2)
C155 C154 C153 120(2)
C154 C155 C156 121(2)
C155 C156 C151 120.4(19)
C162 C161 C166 117.3(17)
C162 C161 P3 120.4(14)
C166 C161 P3 122.1(13)
C163 C162 C161 121(2)
C164 C163 C162 119(2)
C163 C164 C165 122(2)
C164 C165 C166 119(2)
C165 C166 C161 121.2(19)
C172 C171 C176 116.8(17)
C172 C171 P4 118.1(14)
C176 C171 P4 125.1(14)
C173 C172 C171 123.0(19)
C172 C173 C174 119(2)
C175 C174 C173 119(2)
C174 C175 C176 122(2)
C175 C176 C171 120.5(19)
C186 C181 C182 118.9(18)
C186 C181 P4 123.8(14)
C182 C181 P4 117.2(15)
C183 C182 C181 119(2)
C184 C183 C182 121(2)
C185 C184 C183 120(2)
C184 C185 C186 121(2)
C181 C186 C185 120.0(19)
C192 C191 C196 120.0
C192 C191 P5 120.2(10)
C196 C191 P5 119.7(10)
C191 C192 C193 120.0
C192 C193 C194 120.0
C195 C194 C193 120.0
C194 C195 C196 120.0
C195 C196 C191 120.0
C202 C201 C206 120.0
C202 C201 P5 124.1(3)
C206 C201 P5 115.7(3)
C203 C202 C201 120.0
C202 C203 C204 120.0
C205 C204 C203 120.0
C206 C205 C204 120.0
C205 C206 C201 120.0
C212 C211 C216 120.0
C212 C211 P6 118.6(2)
C216 C211 P6 121.3(2)
C211 C212 C213 120.0
C214 C213 C212 120.0
C213 C214 C215 120.0
C214 C215 C216 120.0
C215 C216 C211 120.0
C222 C221 C226 120.0
C222 C221 P6 122.1(2)
C226 C221 P6 117.9(2)
C223 C222 C221 120.0
C222 C223 C224 120.0
C225 C224 C223 120.0
C224 C225 C226 120.0
C225 C226 C221 120.0
C232 C231 C236 120.0
C232 C231 P7 117.4(4)
C236 C231 P7 122.6(4)
C233 C232 C231 120.0
C232 C233 C234 120.0
C235 C234 C233 120.0
C234 C235 C236 120.0
C235 C236 C231 120.0
C242 C241 C246 120.0
C242 C241 P7 121.8(3)
C246 C241 P7 118.2(3)
C241 C242 C243 120.0
C244 C243 C242 120.0
C243 C244 C245 120.0
C246 C245 C244 120.0
C245 C246 C241 120.0
C252 C251 C256 120.0
C252 C251 P8 118.0(3)
C256 C251 P8 122.0(3)
C251 C252 C253 120.0
C254 C253 C252 120.0
C253 C254 C255 120.0
C254 C255 C256 120.0
C255 C256 C251 120.0
C262 C261 C266 120.0
C262 C261 P8 122.4(3)
C266 C261 P8 117.5(3)
C263 C262 C261 120.0
C262 C263 C264 120.0
C265 C264 C263 120.0
C264 C265 C266 120.0
C265 C266 C261 120.0

loop_
_geom_bond_atom_site_label_1
_geom_bond_atom_site_label_2
_geom_bond_distance
Pt1 C21 1.97(2)
Pt1 C11 2.04(2)
Pt1 P3 2.346(4)
Pt1 P1 2.360(4)
Pt1 Ag1 2.9027(15)
Pt1 Ag2 2.9265(16)
Pt1 Pt2 3.1116(9)
Pt2 C31 1.975(15)
Pt2 C41 1.977(15)
Pt2 P4 2.357(4)
Pt2 P2 2.368(4)
Pt2 Ag4 2.8762(15)
Pt2 Ag3 2.9106(15)
Ag1 C11 2.276(16)
Ag1 P6 2.375(5)
Ag1 C12 2.595(18)
Ag1 Ag2 3.330(2)
Ag2 C21 2.320(17)
Ag2 P5 2.398(5)
Ag2 C22 2.575(16)
Ag3 C31 2.294(15)
Ag3 P7 2.375(5)
Ag3 C32 2.509(16)
Ag3 Ag4 3.236(2)
Ag4 C41 2.302(15)
Ag4 P8 2.387(5)
Ag4 C42 2.614(17)
Cl1 C01 1.763(5)
Cl2 C01 1.763(5)
Cl3 C02 1.764(5)
Cl4 C02 1.762(5)
Cl5 C03 1.764(5)
Cl6 C03 1.765(5)
Cl7 C04 1.767(5)
Cl8 C04 1.765(5)
Cl9 C05 1.766(5)
Cl10 C05 1.767(5)
P1 N1 1.626(14)
P1 C121 1.820(16)
P1 C111 1.821(18)
P2 N1 1.613(14)
P2 C131 1.813(19)
P2 C141 1.826(17)
P3 N2 1.607(15)
P3 C161 1.828(17)
P3 C151 1.833(17)
P4 N2 1.575(15)
P4 C181 1.834(18)
P4 C171 1.841(17)
P5 N3 1.574(16)
P5 C201 1.814(9)
P5 C191 1.823(13)
P6 N3 1.635(16)
P6 C211 1.834(8)
P6 C221 1.843(8)
P7 N4 1.611(17)
P7 C241 1.826(10)
P7 C231 1.833(10)
P8 N4 1.602(17)
P8 C261 1.846(9)
P8 C251 1.878(8)
C11 C12 1.22(2)
C12 C13 1.38(3)
C13 C18 1.37(3)
C13 C14 1.42(3)
C14 C15 1.37(3)
C15 C16 1.39(3)
C16 C17 1.37(3)
C16 C19 1.53(3)
C17 C18 1.35(3)
C21 C22 1.26(2)
C22 C23 1.40(2)
C23 C24 1.33(3)
C23 C28 1.37(3)
C24 C25 1.46(4)
C25 C26 1.33(4)
C26 C27 1.25(4)
C26 C29 1.50(3)
C27 C28 1.43(4)
C31 C32 1.21(2)
C32 C33 1.44(3)
C33 C38 1.37(3)
C33 C34 1.37(3)
C34 C35 1.38(4)
C35 C36 1.41(4)
C36 C37 1.29(4)
C36 C39 1.60(4)
C37 C38 1.35(3)
C41 C42 1.22(2)
C42 C43 1.48(3)
C43 C44 1.36(3)
C43 C48 1.36(3)
C44 C45 1.36(3)
C45 C46 1.38(4)
C46 C47 1.34(3)
C46 C49 1.50(3)
C47 C48 1.37(3)
C111 C112 1.36(3)
C111 C116 1.39(2)
C112 C113 1.39(3)
C113 C114 1.32(3)
C114 C115 1.41(3)
C115 C116 1.38(3)
C121 C122 1.39(2)
C121 C126 1.40(2)
C122 C123 1.38(3)
C123 C124 1.34(3)
C124 C125 1.35(3)
C125 C126 1.38(3)
C131 C132 1.39(2)
C131 C136 1.41(3)
C132 C133 1.40(3)
C133 C134 1.37(3)
C134 C135 1.35(3)
C135 C136 1.36(3)
C141 C142 1.39(2)
C141 C146 1.41(2)
C142 C143 1.33(3)
C143 C144 1.41(4)
C144 C145 1.32(4)
C145 C146 1.40(3)
C151 C156 1.38(2)
C151 C152 1.40(3)
C152 C153 1.35(3)
C153 C154 1.37(3)
C154 C155 1.36(3)
C155 C156 1.38(3)
C161 C162 1.40(2)
C161 C166 1.41(2)
C162 C163 1.39(3)
C163 C164 1.36(4)
C164 C165 1.37(3)
C165 C166 1.38(3)
C171 C172 1.37(2)
C171 C176 1.38(2)
C172 C173 1.37(3)
C173 C174 1.38(3)
C174 C175 1.36(3)
C175 C176 1.38(3)
C181 C186 1.40(3)
C181 C182 1.40(3)
C182 C183 1.40(3)
C183 C184 1.38(3)
C184 C185 1.34(3)
C185 C186 1.40(3)
C191 C192 1.3900
C191 C196 1.3900
C192 C193 1.3900
C193 C194 1.3900
C194 C195 1.3900
C195 C196 1.3900
C201 C202 1.3900
C201 C206 1.3900
C202 C203 1.3900
C203 C204 1.3900
C204 C205 1.3900
C205 C206 1.3900
C211 C212 1.3900
C211 C216 1.3900
C212 C213 1.3900
C213 C214 1.3900
C214 C215 1.3900
C215 C216 1.3900
C221 C222 1.3900
C221 C226 1.3900
C222 C223 1.3900
C223 C224 1.3900
C224 C225 1.3900
C225 C226 1.3900
C231 C232 1.3900
C231 C236 1.3900
C232 C233 1.3900
C233 C234 1.3900
C234 C235 1.3900
C235 C236 1.3900
C241 C242 1.3900
C241 C246 1.3900
C242 C243 1.3900
C243 C244 1.3900
C244 C245 1.3900
C245 C246 1.3900
C251 C252 1.3900
C251 C256 1.3900
C252 C253 1.3900
C253 C254 1.3900
C254 C255 1.3900
C255 C256 1.3900
C261 C262 1.3900
C261 C266 1.3900
C262 C263 1.3900
C263 C264 1.3900
C264 C265 1.3900
C265 C266 1.3900
